data_1513040
loop_
_publ_author_name
'Lamsh\"oft, Marc'
'Storp, J\"urgen'
'Ivanova, Bojidarka'
'Spiteller, Michael'

_publ_section_title
;
 Gas-phase CT-stabilized Ag(I) and Zn(II) metal-organic
 complexes&#x0096;experimental vs. theoretical study
;
_journal_name_full Polyhedron
_journal_page_first 2564
_journal_paper_doi 10.1016/j.poly.2011.07.003
_journal_volume 30
_journal_year 2011
_chemical_formula_moiety '2(C9 H8 N O), Cl4 Zn'
_chemical_formula_sum 'C18 H16 Cl4 N2 O2 Zn'
_chemical_formula_weight 499.50
_chemical_name_common '2,2':6',2''-terpyridinium tetrachlorozincate(II)'
_space_group_IT_number 15
_symmetry_cell_setting monoclinic
_symmetry_space_group_name_Hall '-C 2yc'
_symmetry_space_group_name_H-M 'C 1 2/c 1'
_atom_sites_solution_hydrogens geom
_atom_sites_solution_primary direct
_atom_sites_solution_secondary difmap
_audit_creation_method SHELXL-97
_cell_angle_alpha 90.00
_cell_angle_beta 91.48(3)
_cell_angle_gamma 90.00
_cell_formula_units_Z 4
_cell_length_a 15.177(10)
_cell_length_b 8.099(5)
_cell_length_c 16.636(10)
_cell_measurement_temperature 293(2)
_cell_volume 2044(2)
_computing_cell_refinement 'Bruker SAINT'
_computing_data_collection 'Bruker GIS'
_computing_data_reduction 'Bruker SAINT'
_computing_molecular_graphics 'Bruker APEX2'
_computing_structure_refinement 'SHELXL-97 (Sheldrick, 2008)'
_computing_structure_solution 'SHELXS-97 (Sheldrick, 2008)'
_diffrn_ambient_temperature 293(2)
_diffrn_measured_fraction_theta_full 0.910
_diffrn_measured_fraction_theta_max 0.910
_diffrn_measurement_device_type 'Bruker SMART X2S'
_diffrn_measurement_method '\w scans'
_diffrn_radiation_monochromator 'doubly curved silicon crystal'
_diffrn_radiation_source 'micro-focus sealed tube'
_diffrn_radiation_type MoK\a
_diffrn_radiation_wavelength 0.71073
_diffrn_reflns_av_R_equivalents 0.1344
_diffrn_reflns_av_sigmaI/netI 0.1095
_diffrn_reflns_limit_h_max 14
_diffrn_reflns_limit_h_min -16
_diffrn_reflns_limit_k_max 9
_diffrn_reflns_limit_k_min -9
_diffrn_reflns_limit_l_max 8
_diffrn_reflns_limit_l_min -19
_diffrn_reflns_number 2918
_diffrn_reflns_theta_full 24.94
_diffrn_reflns_theta_max 24.94
_diffrn_reflns_theta_min 2.45
_exptl_absorpt_coefficient_mu 1.740
_exptl_absorpt_correction_T_max 0.4582
_exptl_absorpt_correction_T_min 0.2621
_exptl_absorpt_correction_type multi-scan
_exptl_crystal_colour colorless
_exptl_crystal_density_diffrn 1.623
_exptl_crystal_density_method 'not measured'
_exptl_crystal_description plate
_exptl_crystal_F_000 1008
_exptl_crystal_size_max 1.02
_exptl_crystal_size_mid 0.66
_exptl_crystal_size_min 0.45
_refine_diff_density_max 1.118
_refine_diff_density_min -1.363
_refine_diff_density_rms 0.148
_refine_ls_extinction_method none
_refine_ls_goodness_of_fit_ref 0.969
_refine_ls_hydrogen_treatment constr
_refine_ls_matrix_type full
_refine_ls_number_parameters 123
_refine_ls_number_reflns 1624
_refine_ls_number_restraints 0
_refine_ls_restrained_S_all 0.969
_refine_ls_R_factor_all 0.0966
_refine_ls_R_factor_gt 0.0777
_refine_ls_shift/su_max 0.000
_refine_ls_shift/su_mean 0.000
_refine_ls_structure_factor_coef Fsqd
_refine_ls_weighting_details 'calc w=1/[\s^2^(Fo^2^)+(0.1304P)^2^+0.0000P] where P=(Fo^2^+2Fc^2^)/3'
_refine_ls_weighting_scheme calc
_refine_ls_wR_factor_gt 0.1862
_refine_ls_wR_factor_ref 0.2008
_reflns_number_gt 1165
_reflns_number_total 1624
_reflns_threshold_expression >2sigma(I)
_cod_data_source_file Struct-200-35A-1.cif
_cod_data_source_block 200-35a
_cod_depositor_comments
;
The following automatic conversions were performed:

'_symmetry_cell_setting' value 'Monoclinic' changed to 'monoclinic'
according to the built-in table from CIF Core dictionary named
'cif_core.dic' version 2.4.1 from 2010-06-29.

Automatic conversion script
Id: cif_fix_values 1891 2012-01-12 08:04:46Z andrius 
;
_cod_original_sg_symbol_Hall '- C 2yc'
_cod_original_sg_symbol_H-M 'C 2/c'
_cod_database_code 1513040

loop_
_symmetry_equiv_pos_as_xyz
'x, y, z'
'-x, y, -z+1/2'
'x+1/2, y+1/2, z'
'-x+1/2, y+1/2, -z+1/2'
'-x, -y, -z'
'x, -y, z-1/2'
'-x+1/2, -y+1/2, -z'
'x+1/2, -y+1/2, z-1/2'

loop_
_atom_site_label
_atom_site_type_symbol
_atom_site_fract_x
_atom_site_fract_y
_atom_site_fract_z
_atom_site_U_iso_or_equiv
_atom_site_adp_type
_atom_site_occupancy
_atom_site_symmetry_multiplicity
_atom_site_calc_flag
_atom_site_refinement_flags
O1 O 0.6711(3) 0.1097(6) 0.4660(3) 0.0578(13) Uani 1 1 d .
H1 H 0.6422 0.1034 0.4252 0.087 Uiso 1 1 d R
N1 N 0.7414(3) -0.0702(6) 0.5840(3) 0.0395(13) Uani 1 1 d .
H1A H 0.6900 -0.0261 0.5862 0.047 Uiso 1 1 calc R
C1 C 0.8021(5) 0.0694(10) 0.3883(4) 0.0555(18) Uani 1 1 d .
H1B H 0.7804 0.1332 0.3458 0.067 Uiso 1 1 calc R
C2 C 0.8853(6) -0.0030(10) 0.3836(5) 0.065(2) Uani 1 1 d .
H2 H 0.9179 0.0145 0.3379 0.078 Uiso 1 1 calc R
C3 C 0.9193(5) -0.0961(9) 0.4424(5) 0.0545(19) Uani 1 1 d .
H3 H 0.9742 -0.1452 0.4369 0.065 Uiso 1 1 calc R
C4 C 0.8524(5) -0.2329(9) 0.6435(5) 0.059(2) Uani 1 1 d .
H4 H 0.8735 -0.2959 0.6866 0.071 Uiso 1 1 calc R
C5 C 0.7711(5) -0.1582(8) 0.6463(4) 0.0516(18) Uani 1 1 d .
H5 H 0.7371 -0.1693 0.6916 0.062 Uiso 1 1 calc R
C6 C 0.9012(5) -0.2132(8) 0.5770(5) 0.0518(18) Uani 1 1 d .
H6 H 0.9560 -0.2642 0.5748 0.062 Uiso 1 1 calc R
C7 C 0.7526(4) 0.0477(8) 0.4544(4) 0.0430(15) Uani 1 1 d .
C8 C 0.7883(4) -0.0472(7) 0.5176(4) 0.0376(14) Uani 1 1 d .
C9 C 0.8719(4) -0.1199(7) 0.5128(4) 0.0414(16) Uani 1 1 d .
Zn1 Zn 0.5000 0.12711(12) 0.2500 0.0394(4) Uani 1 2 d S
Cl1 Cl 0.39554(11) 0.2864(2) 0.18836(10) 0.0498(5) Uani 1 1 d .
Cl2 Cl 0.43209(12) -0.0413(2) 0.33689(12) 0.0612(6) Uani 1 1 d .

loop_
_atom_site_aniso_label
_atom_site_aniso_U_11
_atom_site_aniso_U_22
_atom_site_aniso_U_33
_atom_site_aniso_U_23
_atom_site_aniso_U_13
_atom_site_aniso_U_12
O1 0.046(3) 0.065(3) 0.062(3) 0.003(3) 0.008(2) 0.015(2)
N1 0.030(3) 0.029(2) 0.059(3) -0.006(3) 0.005(2) 0.000(2)
C1 0.055(5) 0.057(4) 0.054(4) -0.004(4) 0.003(3) -0.007(4)
C2 0.059(5) 0.069(5) 0.068(5) -0.027(5) 0.031(4) -0.026(4)
C3 0.030(4) 0.054(4) 0.081(5) -0.020(4) 0.017(4) -0.004(3)
C4 0.059(5) 0.042(4) 0.075(5) 0.008(4) -0.010(4) 0.004(4)
C5 0.055(5) 0.041(4) 0.060(4) 0.000(3) 0.008(3) -0.006(3)
C6 0.039(4) 0.035(3) 0.081(5) -0.010(4) 0.003(4) 0.002(3)
C7 0.035(4) 0.035(3) 0.059(4) -0.007(3) 0.006(3) -0.002(3)
C8 0.032(4) 0.028(3) 0.053(4) -0.015(3) 0.010(3) -0.006(3)
C9 0.029(4) 0.028(3) 0.067(4) -0.013(3) 0.004(3) -0.002(3)
Zn1 0.0319(7) 0.0318(6) 0.0550(7) 0.000 0.0101(4) 0.000
Cl1 0.0430(11) 0.0473(10) 0.0590(10) 0.0013(8) -0.0020(7) 0.0059(7)
Cl2 0.0502(12) 0.0484(10) 0.0867(13) 0.0219(9) 0.0327(10) 0.0119(8)

loop_
_atom_type_symbol
_atom_type_description
_atom_type_scat_dispersion_real
_atom_type_scat_dispersion_imag
_atom_type_scat_source
C C 0.0033 0.0016 'International Tables Vol C Tables 4.2.6.8 and 6.1.1.4'
H H 0.0000 0.0000 'International Tables Vol C Tables 4.2.6.8 and 6.1.1.4'
Cl Cl 0.1484 0.1585 'International Tables Vol C Tables 4.2.6.8 and 6.1.1.4'
N N 0.0061 0.0033 'International Tables Vol C Tables 4.2.6.8 and 6.1.1.4'
O O 0.0106 0.0060 'International Tables Vol C Tables 4.2.6.8 and 6.1.1.4'
Zn Zn 0.2839 1.4301 'International Tables Vol C Tables 4.2.6.8 and 6.1.1.4'

loop_
_geom_angle_atom_site_label_1
_geom_angle_atom_site_label_2
_geom_angle_atom_site_label_3
_geom_angle
_geom_angle_site_symmetry_1
_geom_angle_site_symmetry_3
C7 O1 H1 109.8 . .
C5 N1 C8 122.7(6) . .
C5 N1 H1A 118.7 . .
C8 N1 H1A 118.7 . .
C7 C1 C2 120.7(7) . .
C7 C1 H1B 119.7 . .
C2 C1 H1B 119.7 . .
C3 C2 C1 122.2(7) . .
C3 C2 H2 118.9 . .
C1 C2 H2 118.9 . .
C2 C3 C9 119.6(7) . .
C2 C3 H3 120.2 . .
C9 C3 H3 120.2 . .
C6 C4 C5 118.9(7) . .
C6 C4 H4 120.5 . .
C5 C4 H4 120.5 . .
N1 C5 C4 119.8(7) . .
N1 C5 H5 120.1 . .
C4 C5 H5 120.1 . .
C4 C6 C9 121.8(7) . .
C4 C6 H6 119.1 . .
C9 C6 H6 119.1 . .
O1 C7 C1 126.4(6) . .
O1 C7 C8 115.7(6) . .
C1 C7 C8 117.8(6) . .
N1 C8 C7 119.4(5) . .
N1 C8 C9 119.2(6) . .
C7 C8 C9 121.4(6) . .
C6 C9 C8 117.6(6) . .
C6 C9 C3 124.2(7) . .
C8 C9 C3 118.2(6) . .
Cl2 Zn1 Cl2 105.60(11) . 2_655
Cl2 Zn1 Cl1 112.31(8) . 2_655
Cl2 Zn1 Cl1 107.93(8) 2_655 2_655
Cl2 Zn1 Cl1 107.93(8) . .
Cl2 Zn1 Cl1 112.31(8) 2_655 .
Cl1 Zn1 Cl1 110.68(10) 2_655 .

loop_
_geom_bond_atom_site_label_1
_geom_bond_atom_site_label_2
_geom_bond_distance
_geom_bond_site_symmetry_2
O1 C7 1.354(8) .
O1 H1 0.8002 .
N1 C5 1.327(8) .
N1 C8 1.343(8) .
N1 H1A 0.8600 .
C1 C7 1.358(10) .
C1 C2 1.395(12) .
C1 H1B 0.9300 .
C2 C3 1.329(11) .
C2 H2 0.9300 .
C3 C9 1.403(10) .
C3 H3 0.9300 .
C4 C6 1.358(11) .
C4 C5 1.376(10) .
C4 H4 0.9300 .
C5 H5 0.9300 .
C6 C9 1.372(10) .
C6 H6 0.9300 .
C7 C8 1.400(9) .
C8 C9 1.403(9) .
Zn1 Cl2 2.256(2) .
Zn1 Cl2 2.256(2) 2_655
Zn1 Cl1 2.2682(19) 2_655
Zn1 Cl1 2.2682(19) .

loop_
_geom_torsion_atom_site_label_1
_geom_torsion_atom_site_label_2
_geom_torsion_atom_site_label_3
_geom_torsion_atom_site_label_4
_geom_torsion
C7 C1 C2 C3 0.4(12)
C1 C2 C3 C9 -1.8(11)
C8 N1 C5 C4 -1.4(10)
C6 C4 C5 N1 0.8(11)
C5 C4 C6 C9 0.5(11)
C2 C1 C7 O1 -179.4(6)
C2 C1 C7 C8 0.9(10)
C5 N1 C8 C7 -179.8(6)
C5 N1 C8 C9 0.7(8)
O1 C7 C8 N1 -0.2(8)
C1 C7 C8 N1 179.6(6)
O1 C7 C8 C9 179.3(5)
C1 C7 C8 C9 -1.0(9)
C4 C6 C9 C8 -1.1(9)
C4 C6 C9 C3 -179.6(7)
N1 C8 C9 C6 0.5(8)
C7 C8 C9 C6 -179.0(5)
N1 C8 C9 C3 179.1(5)
C7 C8 C9 C3 -0.3(9)
C2 C3 C9 C6 -179.8(7)
C2 C3 C9 C8 1.7(9)
